data_4104521
loop_
_publ_author_name
'Fabiola Barrios-Landeros'
'Brad P. Carrow'
'John F. Hartwig'

_publ_section_title
;
 Effect of Ligand Steric Properties and Halide Identity on the Mechanism
 for Oxidative Addition of Haloarenes to Trialkylphosphine Pd(0) Complexes
;
_journal_name_full 'Journal of the American Chemical Society'
_journal_page_first 8141
_journal_page_last 8154
_journal_paper_doi 10.1021/ja900798s
_journal_volume 131
_journal_year 2009
_chemical_formula_sum 'C48 H76 Cl2 P2 Pd2'
_chemical_formula_weight 998.73
_chemical_name_systematic
; 
 ? 
;
_space_group_IT_number 14
_symmetry_cell_setting monoclinic
_symmetry_space_group_name_Hall '-P 2yn'
_symmetry_space_group_name_H-M 'P 1 21/n 1'
_atom_sites_solution_hydrogens geom
_atom_sites_solution_primary direct
_atom_sites_solution_secondary difmap
_audit_creation_method SHELXL-97
_cell_angle_alpha 90.00
_cell_angle_beta 90.64(3)
_cell_angle_gamma 90.00
_cell_formula_units_Z 4
_cell_length_a 15.251(3)
_cell_length_b 14.575(3)
_cell_length_c 20.401(4)
_cell_measurement_temperature 173(2)
_cell_volume 4534.5(16)
_computing_cell_refinement Denzo
_computing_data_collection 'Nonius Collect'
_computing_data_reduction Denzo
_computing_molecular_graphics XP
_computing_publication_material XCIF
_computing_structure_refinement 'SHELXL-97 (Sheldrick, 1997)'
_computing_structure_solution 'SHELXS-97 (Sheldrick, 1990)'
_diffrn_ambient_temperature 173(2)
_diffrn_measured_fraction_theta_full 0.993
_diffrn_measured_fraction_theta_max 0.993
_diffrn_measurement_device_type 'Nonius KappaCCD'
_diffrn_measurement_method '\w scans'
_diffrn_radiation_monochromator graphite
_diffrn_radiation_source 'fine-focus sealed tube'
_diffrn_radiation_type MoK\a
_diffrn_radiation_wavelength 0.71073
_diffrn_reflns_av_R_equivalents 0.0282
_diffrn_reflns_av_sigmaI/netI 0.0560
_diffrn_reflns_limit_h_max 20
_diffrn_reflns_limit_h_min -20
_diffrn_reflns_limit_k_max 19
_diffrn_reflns_limit_k_min -19
_diffrn_reflns_limit_l_max 27
_diffrn_reflns_limit_l_min -27
_diffrn_reflns_number 17957
_diffrn_reflns_theta_full 28.29
_diffrn_reflns_theta_max 28.29
_diffrn_reflns_theta_min 1.68
_exptl_absorpt_coefficient_mu 1.014
_exptl_absorpt_correction_T_max 0.9233
_exptl_absorpt_correction_T_min 0.8229
_exptl_absorpt_correction_type none
_exptl_crystal_colour yellow
_exptl_crystal_density_diffrn 1.463
_exptl_crystal_density_method 'not measured'
_exptl_crystal_description plate
_exptl_crystal_F_000 2080
_exptl_crystal_size_max 0.20
_exptl_crystal_size_mid 0.08
_exptl_crystal_size_min 0.08
_refine_diff_density_max 0.409
_refine_diff_density_min -0.772
_refine_diff_density_rms 0.097
_refine_ls_extinction_method none
_refine_ls_goodness_of_fit_ref 1.006
_refine_ls_hydrogen_treatment constr
_refine_ls_matrix_type full
_refine_ls_number_parameters 487
_refine_ls_number_reflns 11194
_refine_ls_number_restraints 0
_refine_ls_restrained_S_all 1.006
_refine_ls_R_factor_all 0.0600
_refine_ls_R_factor_gt 0.0386
_refine_ls_shift/su_max 0.009
_refine_ls_shift/su_mean 0.001
_refine_ls_structure_factor_coef Fsqd
_refine_ls_weighting_details 'calc w=1/[\s^2^(Fo^2^)+(0.0600P)^2^+0.0000P] where P=(Fo^2^+2Fc^2^)/3'
_refine_ls_weighting_scheme calc
_refine_ls_wR_factor_gt 0.0954
_refine_ls_wR_factor_ref 0.1042
_reflns_number_gt 8644
_reflns_number_total 11194
_reflns_threshold_expression >2sigma(I)
_cod_data_source_file ja900798s_si_002.cif
_cod_data_source_block fbl05
_cod_original_cell_volume 4534.3(16)
_cod_database_code 4104521

loop_
_symmetry_equiv_pos_as_xyz
'x, y, z'
'-x+1/2, y+1/2, -z+1/2'
'-x, -y, -z'
'x-1/2, -y-1/2, z-1/2'

loop_
_atom_site_label
_atom_site_type_symbol
_atom_site_fract_x
_atom_site_fract_y
_atom_site_fract_z
_atom_site_U_iso_or_equiv
_atom_site_adp_type
_atom_site_occupancy
_atom_site_symmetry_multiplicity
_atom_site_calc_flag
_atom_site_refinement_flags
Pd1 Pd 0.005850(14) 1.004940(14) 0.333662(11) 0.02061(7) Uani 1 1 d .
Pd2 Pd -0.139743(13) 0.795459(14) 0.330042(10) 0.01946(7) Uani 1 1 d .
Cl1 Cl -0.13001(4) 0.94670(5) 0.37745(4) 0.02432(15) Uani 1 1 d .
Cl2 Cl -0.01294(5) 0.86146(5) 0.26855(4) 0.03581(19) Uani 1 1 d .
P1 P 0.14281(5) 1.06066(5) 0.30116(4) 0.02097(16) Uani 1 1 d .
P2 P -0.14146(5) 0.63928(5) 0.30006(4) 0.01914(15) Uani 1 1 d .
C1 C 0.14904(18) 1.0497(2) 0.20675(14) 0.0227(6) Uani 1 1 d .
C2 C 0.05984(19) 1.0827(2) 0.17852(15) 0.0296(7) Uani 1 1 d .
H2A H 0.0121 1.0459 0.1978 0.036 Uiso 1 1 calc R
H2B H 0.0505 1.1477 0.1908 0.036 Uiso 1 1 calc R
C3 C 0.22401(19) 1.1029(2) 0.17310(15) 0.0293(7) Uani 1 1 d .
H3A H 0.2199 1.1688 0.1845 0.035 Uiso 1 1 calc R
H3B H 0.2812 1.0797 0.1894 0.035 Uiso 1 1 calc R
C4 C 0.16023(19) 0.9485(2) 0.18609(14) 0.0254(6) Uani 1 1 d .
H4A H 0.1141 0.9110 0.2068 0.031 Uiso 1 1 calc R
H4B H 0.2178 0.9258 0.2019 0.031 Uiso 1 1 calc R
C5 C 0.0563(2) 1.0735(2) 0.10382(16) 0.0348(8) Uani 1 1 d .
H5A H -0.0013 1.0969 0.0870 0.042 Uiso 1 1 calc R
C6 C 0.1307(2) 1.1287(3) 0.07324(16) 0.0400(8) Uani 1 1 d .
H6A H 0.1248 1.1943 0.0851 0.048 Uiso 1 1 calc R
H6B H 0.1275 1.1236 0.0249 0.048 Uiso 1 1 calc R
C7 C 0.2190(2) 1.0919(3) 0.09821(16) 0.0371(8) Uani 1 1 d .
H7A H 0.2675 1.1277 0.0778 0.045 Uiso 1 1 calc R
C8 C 0.2278(2) 0.9916(2) 0.07951(17) 0.0395(9) Uani 1 1 d .
H8A H 0.2853 0.9677 0.0948 0.047 Uiso 1 1 calc R
H8B H 0.2245 0.9850 0.0312 0.047 Uiso 1 1 calc R
C9 C 0.1543(2) 0.9372(2) 0.11086(15) 0.0341(7) Uani 1 1 d .
H9A H 0.1603 0.8709 0.0992 0.041 Uiso 1 1 calc R
C10 C 0.0660(2) 0.9730(3) 0.08585(16) 0.0398(8) Uani 1 1 d .
H10A H 0.0622 0.9658 0.0376 0.048 Uiso 1 1 calc R
H10B H 0.0180 0.9371 0.1056 0.048 Uiso 1 1 calc R
C11 C 0.2280(2) 0.9811(2) 0.34234(15) 0.0282(7) Uani 1 1 d .
C12 C 0.2402(2) 1.0094(2) 0.41468(17) 0.0396(8) Uani 1 1 d .
H12A H 0.2835 0.9691 0.4357 0.059 Uiso 1 1 calc R
H12B H 0.1841 1.0041 0.4373 0.059 Uiso 1 1 calc R
H12C H 0.2608 1.0731 0.4169 0.059 Uiso 1 1 calc R
C13 C 0.1912(2) 0.8828(2) 0.34310(16) 0.0327(7) Uani 1 1 d .
H13A H 0.2337 0.8418 0.3644 0.049 Uiso 1 1 calc R
H13B H 0.1804 0.8622 0.2980 0.049 Uiso 1 1 calc R
H13C H 0.1361 0.8818 0.3673 0.049 Uiso 1 1 calc R
C14 C 0.3186(2) 0.9792(2) 0.31012(17) 0.0336(7) Uani 1 1 d .
H14A H 0.3575 0.9379 0.3347 0.050 Uiso 1 1 calc R
H14B H 0.3435 1.0412 0.3102 0.050 Uiso 1 1 calc R
H14C H 0.3126 0.9574 0.2649 0.050 Uiso 1 1 calc R
C15 C 0.1777(2) 1.1855(2) 0.32070(15) 0.0281(7) Uani 1 1 d .
C16 C 0.1595(2) 1.2156(2) 0.39132(17) 0.0350(8) Uani 1 1 d .
H16A H 0.1787 1.2792 0.3975 0.053 Uiso 1 1 calc R
H16B H 0.1916 1.1757 0.4219 0.053 Uiso 1 1 calc R
H16C H 0.0965 1.2112 0.3997 0.053 Uiso 1 1 calc R
C17 C 0.2768(2) 1.2008(2) 0.31020(17) 0.0358(8) Uani 1 1 d .
H17A H 0.2919 1.2645 0.3209 0.054 Uiso 1 1 calc R
H17B H 0.2911 1.1884 0.2643 0.054 Uiso 1 1 calc R
H17C H 0.3104 1.1593 0.3387 0.054 Uiso 1 1 calc R
C18 C 0.1241(2) 1.2534(2) 0.27764(17) 0.0352(8) Uani 1 1 d .
H18A H 0.1418 1.3164 0.2881 0.053 Uiso 1 1 calc R
H18B H 0.0615 1.2458 0.2864 0.053 Uiso 1 1 calc R
H18C H 0.1352 1.2410 0.2313 0.053 Uiso 1 1 calc R
C19 C -0.01613(19) 1.11119(19) 0.39166(14) 0.0237(6) Uani 1 1 d .
C20 C 0.0036(2) 1.1071(2) 0.45845(15) 0.0293(7) Uani 1 1 d .
H20A H 0.0359 1.0566 0.4754 0.035 Uiso 1 1 calc R
C21 C -0.0234(2) 1.1757(2) 0.50028(16) 0.0353(8) Uani 1 1 d .
H21A H -0.0092 1.1723 0.5457 0.042 Uiso 1 1 calc R
C22 C -0.0711(2) 1.2492(2) 0.47628(19) 0.0430(9) Uani 1 1 d .
H22A H -0.0902 1.2961 0.5052 0.052 Uiso 1 1 calc R
C23 C -0.0908(2) 1.2544(2) 0.41018(19) 0.0385(8) Uani 1 1 d .
H23A H -0.1227 1.3055 0.3936 0.046 Uiso 1 1 calc R
C24 C -0.06432(19) 1.1853(2) 0.36762(16) 0.0289(7) Uani 1 1 d .
H24A H -0.0791 1.1887 0.3223 0.035 Uiso 1 1 calc R
C25 C -0.12438(18) 0.63470(19) 0.20650(13) 0.0214(6) Uani 1 1 d .
C26 C -0.18307(19) 0.7127(2) 0.17781(14) 0.0240(6) Uani 1 1 d .
H26A H -0.2453 0.7002 0.1879 0.029 Uiso 1 1 calc R
H26B H -0.1667 0.7719 0.1984 0.029 Uiso 1 1 calc R
C27 C -0.02811(19) 0.6572(2) 0.18925(14) 0.0245(6) Uani 1 1 d .
H27A H -0.0108 0.7158 0.2102 0.029 Uiso 1 1 calc R
H27B H 0.0109 0.6083 0.2066 0.029 Uiso 1 1 calc R
C28 C -0.1471(2) 0.5433(2) 0.17182(14) 0.0257(6) Uani 1 1 d .
H28A H -0.1079 0.4943 0.1886 0.031 Uiso 1 1 calc R
H28B H -0.2082 0.5259 0.1818 0.031 Uiso 1 1 calc R
C29 C -0.1718(2) 0.7194(2) 0.10298(15) 0.0289(7) Uani 1 1 d .
H29A H -0.2104 0.7692 0.0852 0.035 Uiso 1 1 calc R
C30 C -0.0762(2) 0.7420(2) 0.08870(16) 0.0322(7) Uani 1 1 d .
H30A H -0.0598 0.8005 0.1102 0.039 Uiso 1 1 calc R
H30B H -0.0682 0.7492 0.0409 0.039 Uiso 1 1 calc R
C31 C -0.0173(2) 0.6647(2) 0.11442(15) 0.0282(7) Uani 1 1 d .
H31A H 0.0452 0.6795 0.1045 0.034 Uiso 1 1 calc R
C32 C -0.0420(2) 0.5748(2) 0.08144(16) 0.0329(7) Uani 1 1 d .
H32A H -0.0031 0.5250 0.0975 0.039 Uiso 1 1 calc R
H32B H -0.0349 0.5802 0.0334 0.039 Uiso 1 1 calc R
C33 C -0.1366(2) 0.5522(2) 0.09710(15) 0.0287(7) Uani 1 1 d .
H33A H -0.1529 0.4927 0.0758 0.034 Uiso 1 1 calc R
C34 C -0.1969(2) 0.6279(2) 0.07094(15) 0.0326(7) Uani 1 1 d .
H34A H -0.2586 0.6129 0.0809 0.039 Uiso 1 1 calc R
H34B H -0.1912 0.6327 0.0228 0.039 Uiso 1 1 calc R
C35 C -0.24212(19) 0.5625(2) 0.31843(15) 0.0253(6) Uani 1 1 d .
C36 C -0.2217(2) 0.4599(2) 0.31039(17) 0.0369(8) Uani 1 1 d .
H36A H -0.2741 0.4238 0.3205 0.055 Uiso 1 1 calc R
H36B H -0.1739 0.4426 0.3404 0.055 Uiso 1 1 calc R
H36C H -0.2041 0.4478 0.2651 0.055 Uiso 1 1 calc R
C37 C -0.2777(2) 0.5746(2) 0.38856(16) 0.0343(8) Uani 1 1 d .
H37A H -0.3282 0.5341 0.3947 0.051 Uiso 1 1 calc R
H37B H -0.2957 0.6385 0.3949 0.051 Uiso 1 1 calc R
H37C H -0.2316 0.5589 0.4205 0.051 Uiso 1 1 calc R
C38 C -0.31869(18) 0.5869(2) 0.27278(15) 0.0289(7) Uani 1 1 d .
H38A H -0.3691 0.5479 0.2829 0.043 Uiso 1 1 calc R
H38B H -0.3015 0.5770 0.2272 0.043 Uiso 1 1 calc R
H38C H -0.3346 0.6514 0.2790 0.043 Uiso 1 1 calc R
C39 C -0.04259(19) 0.5846(2) 0.34479(15) 0.0281(7) Uani 1 1 d .
C40 C 0.0332(2) 0.6543(2) 0.34573(16) 0.0356(8) Uani 1 1 d .
H40A H 0.0843 0.6273 0.3680 0.053 Uiso 1 1 calc R
H40B H 0.0150 0.7097 0.3692 0.053 Uiso 1 1 calc R
H40C H 0.0485 0.6704 0.3006 0.053 Uiso 1 1 calc R
C41 C -0.0660(2) 0.5680(3) 0.41677(16) 0.0398(8) Uani 1 1 d .
H41A H -0.0157 0.5406 0.4398 0.060 Uiso 1 1 calc R
H41B H -0.1163 0.5264 0.4190 0.060 Uiso 1 1 calc R
H41C H -0.0809 0.6266 0.4375 0.060 Uiso 1 1 calc R
C42 C -0.0086(2) 0.4943(2) 0.31557(18) 0.0394(8) Uani 1 1 d .
H42A H 0.0421 0.4729 0.3412 0.059 Uiso 1 1 calc R
H42B H 0.0088 0.5045 0.2701 0.059 Uiso 1 1 calc R
H42C H -0.0551 0.4479 0.3168 0.059 Uiso 1 1 calc R
C43 C -0.25396(19) 0.78770(19) 0.37480(15) 0.0248(6) Uani 1 1 d .
C44 C -0.2579(2) 0.7828(2) 0.44306(16) 0.0357(8) Uani 1 1 d .
H44A H -0.2055 0.7770 0.4684 0.043 Uiso 1 1 calc R
C45 C -0.3385(3) 0.7864(3) 0.4739(2) 0.0500(11) Uani 1 1 d .
H45A H -0.3410 0.7812 0.5202 0.060 Uiso 1 1 calc R
C46 C -0.4145(3) 0.7975(2) 0.4381(2) 0.0513(11) Uani 1 1 d .
H46A H -0.4694 0.7993 0.4597 0.062 Uiso 1 1 calc R
C47 C -0.4113(2) 0.8059(2) 0.3701(2) 0.0432(9) Uani 1 1 d .
H47A H -0.4638 0.8146 0.3453 0.052 Uiso 1 1 calc R
C48 C -0.33026(19) 0.8014(2) 0.33847(17) 0.0289(7) Uani 1 1 d .
H48A H -0.3276 0.8077 0.2922 0.035 Uiso 1 1 calc R

loop_
_atom_site_aniso_label
_atom_site_aniso_U_11
_atom_site_aniso_U_22
_atom_site_aniso_U_33
_atom_site_aniso_U_23
_atom_site_aniso_U_13
_atom_site_aniso_U_12
Pd1 0.02079(12) 0.01844(12) 0.02263(13) -0.00169(8) 0.00118(9) -0.00288(8)
Pd2 0.01874(11) 0.01944(12) 0.02026(12) -0.00238(8) 0.00241(8) -0.00263(8)
Cl1 0.0229(3) 0.0202(3) 0.0300(4) -0.0039(3) 0.0043(3) -0.0024(3)
Cl2 0.0351(4) 0.0313(4) 0.0415(5) -0.0153(3) 0.0175(3) -0.0147(3)
P1 0.0203(4) 0.0198(4) 0.0228(4) 0.0007(3) -0.0008(3) -0.0023(3)
P2 0.0190(3) 0.0184(4) 0.0200(4) -0.0007(3) 0.0012(3) -0.0001(3)
C1 0.0226(14) 0.0231(15) 0.0223(15) 0.0022(12) -0.0005(11) -0.0016(12)
C2 0.0268(16) 0.0296(17) 0.0323(18) 0.0049(13) -0.0032(13) 0.0000(13)
C3 0.0261(16) 0.0325(17) 0.0295(17) 0.0063(13) 0.0025(13) -0.0028(13)
C4 0.0236(15) 0.0283(17) 0.0245(15) 0.0022(12) 0.0023(12) 0.0008(12)
C5 0.0298(17) 0.044(2) 0.0303(18) 0.0049(15) -0.0081(13) 0.0024(15)
C6 0.045(2) 0.048(2) 0.0275(18) 0.0132(16) 0.0000(15) 0.0016(17)
C7 0.0347(18) 0.047(2) 0.0294(18) 0.0111(15) 0.0040(14) -0.0080(16)
C8 0.042(2) 0.055(2) 0.0218(17) 0.0024(15) 0.0060(14) 0.0052(17)
C9 0.0384(19) 0.0372(19) 0.0264(17) -0.0041(14) -0.0020(14) 0.0022(15)
C10 0.048(2) 0.047(2) 0.0244(18) -0.0006(16) -0.0072(15) -0.0050(17)
C11 0.0249(16) 0.0297(17) 0.0300(17) 0.0046(13) -0.0041(13) 0.0037(13)
C12 0.047(2) 0.045(2) 0.0274(18) 0.0014(15) -0.0077(15) 0.0086(16)
C13 0.0353(18) 0.0277(17) 0.0352(18) 0.0087(14) 0.0005(14) 0.0044(14)
C14 0.0246(16) 0.0355(18) 0.041(2) 0.0004(15) -0.0050(14) 0.0065(14)
C15 0.0273(16) 0.0238(16) 0.0331(18) -0.0018(13) 0.0018(13) -0.0069(13)
C16 0.0325(18) 0.0305(18) 0.042(2) -0.0085(15) -0.0022(14) -0.0096(14)
C17 0.0321(18) 0.0354(19) 0.040(2) -0.0008(15) 0.0006(14) -0.0155(14)
C18 0.0399(19) 0.0185(16) 0.047(2) 0.0011(14) 0.0023(16) -0.0028(14)
C19 0.0242(15) 0.0196(14) 0.0273(16) -0.0022(12) 0.0024(12) -0.0050(12)
C20 0.0363(17) 0.0262(16) 0.0254(16) 0.0036(13) 0.0018(13) -0.0010(13)
C21 0.043(2) 0.0353(19) 0.0274(18) -0.0074(14) 0.0009(14) -0.0055(16)
C22 0.046(2) 0.035(2) 0.049(2) -0.0163(17) 0.0087(17) -0.0006(17)
C23 0.0333(18) 0.0231(17) 0.059(2) -0.0064(16) -0.0046(16) 0.0052(14)
C24 0.0249(15) 0.0249(16) 0.0367(18) -0.0006(13) -0.0016(13) -0.0020(13)
C25 0.0219(14) 0.0211(14) 0.0213(15) -0.0023(11) 0.0007(11) 0.0000(11)
C26 0.0247(15) 0.0219(15) 0.0253(16) -0.0026(12) 0.0024(12) 0.0016(12)
C27 0.0255(15) 0.0257(16) 0.0224(15) -0.0029(12) 0.0025(12) 0.0000(12)
C28 0.0293(16) 0.0186(15) 0.0292(17) -0.0020(12) 0.0005(13) -0.0014(12)
C29 0.0341(17) 0.0271(16) 0.0255(16) 0.0030(13) -0.0039(13) 0.0033(13)
C30 0.0425(19) 0.0314(18) 0.0228(16) 0.0006(13) 0.0079(14) -0.0045(15)
C31 0.0280(16) 0.0315(17) 0.0254(16) 0.0006(13) 0.0088(12) -0.0019(13)
C32 0.0412(19) 0.0324(18) 0.0253(17) -0.0055(14) 0.0061(14) 0.0040(15)
C33 0.0360(17) 0.0262(16) 0.0239(16) -0.0076(13) 0.0001(13) -0.0029(13)
C34 0.0391(18) 0.0354(19) 0.0230(16) -0.0055(14) -0.0037(13) -0.0004(15)
C35 0.0265(15) 0.0229(15) 0.0268(16) 0.0002(12) 0.0058(12) -0.0066(12)
C36 0.045(2) 0.0223(17) 0.044(2) 0.0005(15) 0.0070(16) -0.0032(15)
C37 0.0383(19) 0.0295(17) 0.0353(19) 0.0055(14) 0.0108(14) -0.0068(14)
C38 0.0190(14) 0.0329(17) 0.0349(18) -0.0102(14) 0.0025(12) -0.0072(13)
C39 0.0272(16) 0.0317(17) 0.0253(16) 0.0018(13) -0.0037(12) 0.0063(13)
C40 0.0234(16) 0.053(2) 0.0308(18) -0.0050(16) -0.0065(13) 0.0045(15)
C41 0.040(2) 0.051(2) 0.0282(18) 0.0062(16) -0.0033(15) 0.0078(17)
C42 0.0373(19) 0.040(2) 0.041(2) 0.0060(15) 0.0018(16) 0.0146(15)
C43 0.0240(15) 0.0204(15) 0.0301(17) -0.0034(12) 0.0090(12) -0.0049(12)
C44 0.041(2) 0.0375(19) 0.0283(18) -0.0049(14) 0.0107(14) -0.0113(15)
C45 0.062(3) 0.044(2) 0.044(2) -0.0159(18) 0.031(2) -0.0200(19)
C46 0.042(2) 0.036(2) 0.077(3) -0.016(2) 0.039(2) -0.0110(17)
C47 0.0281(18) 0.0252(18) 0.077(3) -0.0048(17) 0.0092(17) -0.0038(14)
C48 0.0254(16) 0.0193(15) 0.0422(19) 0.0013(13) 0.0050(13) -0.0004(12)

loop_
_atom_type_symbol
_atom_type_description
_atom_type_scat_dispersion_real
_atom_type_scat_dispersion_imag
_atom_type_scat_source
C C 0.0033 0.0016 'International Tables Vol C Tables 4.2.6.8 and 6.1.1.4'
H H 0.0000 0.0000 'International Tables Vol C Tables 4.2.6.8 and 6.1.1.4'
P P 0.1023 0.0942 'International Tables Vol C Tables 4.2.6.8 and 6.1.1.4'
Cl Cl 0.1484 0.1585 'International Tables Vol C Tables 4.2.6.8 and 6.1.1.4'
Pd Pd -0.9988 1.0072 'International Tables Vol C Tables 4.2.6.8 and 6.1.1.4'

loop_
_geom_angle_atom_site_label_1
_geom_angle_atom_site_label_2
_geom_angle_atom_site_label_3
_geom_angle
C19 Pd1 P1 93.18(9)
C19 Pd1 Cl1 84.39(8)
P1 Pd1 Cl1 174.68(3)
C19 Pd1 Cl2 162.88(8)
P1 Pd1 Cl2 103.74(3)
Cl1 Pd1 Cl2 78.96(3)
C43 Pd2 P2 93.28(8)
C43 Pd2 Cl1 85.28(8)
P2 Pd2 Cl1 170.91(3)
C43 Pd2 Cl2 160.06(9)
P2 Pd2 Cl2 104.30(3)
Cl1 Pd2 Cl2 78.80(3)
Pd2 Cl1 Pd1 102.81(3)
Pd1 Cl2 Pd2 98.04(3)
C11 P1 C1 110.11(14)
C11 P1 C15 107.05(14)
C1 P1 C15 105.41(13)
C11 P1 Pd1 105.47(10)
C1 P1 Pd1 107.86(9)
C15 P1 Pd1 120.75(10)
C39 P2 C25 109.91(13)
C39 P2 C35 106.66(14)
C25 P2 C35 106.67(13)
C39 P2 Pd2 105.67(10)
C25 P2 Pd2 106.79(9)
C35 P2 Pd2 120.91(10)
C4 C1 C3 105.8(2)
C4 C1 C2 107.1(2)
C3 C1 C2 109.3(2)
C4 C1 P1 110.93(19)
C3 C1 P1 116.4(2)
C2 C1 P1 107.0(2)
C5 C2 C1 111.4(3)
C7 C3 C1 111.1(3)
C1 C4 C9 111.6(2)
C10 C5 C6 109.5(3)
C10 C5 C2 108.8(3)
C6 C5 C2 110.0(3)
C5 C6 C7 109.5(3)
C8 C7 C6 109.5(3)
C8 C7 C3 110.3(3)
C6 C7 C3 109.1(3)
C7 C8 C9 109.2(3)
C8 C9 C10 109.5(3)
C8 C9 C4 109.1(3)
C10 C9 C4 109.7(3)
C5 C10 C9 109.7(3)
C13 C11 C14 108.5(3)
C13 C11 C12 106.2(3)
C14 C11 C12 108.3(3)
C13 C11 P1 108.7(2)
C14 C11 P1 115.4(2)
C12 C11 P1 109.3(2)
C16 C15 C17 106.1(3)
C16 C15 C18 104.5(3)
C17 C15 C18 109.9(3)
C16 C15 P1 114.2(2)
C17 C15 P1 112.0(2)
C18 C15 P1 109.9(2)
C24 C19 C20 119.0(3)
C24 C19 Pd1 119.2(2)
C20 C19 Pd1 121.0(2)
C21 C20 C19 120.8(3)
C20 C21 C22 120.1(3)
C23 C22 C21 119.8(3)
C22 C23 C24 120.6(3)
C19 C24 C23 119.8(3)
C28 C25 C27 106.6(2)
C28 C25 C26 109.4(2)
C27 C25 C26 107.6(2)
C28 C25 P2 116.8(2)
C27 C25 P2 110.87(19)
C26 C25 P2 105.25(19)
C29 C26 C25 110.4(2)
C31 C27 C25 110.7(2)
C33 C28 C25 110.8(2)
C30 C29 C34 109.9(3)
C30 C29 C26 108.7(2)
C34 C29 C26 109.7(2)
C29 C30 C31 109.6(3)
C32 C31 C30 110.0(3)
C32 C31 C27 110.4(3)
C30 C31 C27 108.8(2)
C31 C32 C33 109.0(3)
C32 C33 C34 109.8(3)
C32 C33 C28 109.6(3)
C34 C33 C28 109.7(2)
C33 C34 C29 109.5(2)
C38 C35 C36 108.4(2)
C38 C35 C37 105.3(2)
C36 C35 C37 106.5(2)
C38 C35 P2 110.4(2)
C36 C35 P2 112.3(2)
C37 C35 P2 113.5(2)
C42 C39 C41 108.6(3)
C42 C39 C40 108.3(3)
C41 C39 C40 106.0(3)
C42 C39 P2 115.9(2)
C41 C39 P2 109.2(2)
C40 C39 P2 108.4(2)
C48 C43 C44 119.7(3)
C48 C43 Pd2 118.9(2)
C44 C43 Pd2 120.7(2)
C45 C44 C43 119.8(4)
C46 C45 C44 120.7(4)
C45 C46 C47 120.0(3)
C46 C47 C48 119.7(4)
C43 C48 C47 120.0(3)

loop_
_geom_bond_atom_site_label_1
_geom_bond_atom_site_label_2
_geom_bond_distance
Pd1 C19 1.980(3)
Pd1 P1 2.3436(9)
Pd1 Cl1 2.4193(9)
Pd1 Cl2 2.4922(9)
Pd2 C43 1.979(3)
Pd2 P2 2.3571(9)
Pd2 Cl1 2.4110(8)
Pd2 Cl2 2.5086(10)
P1 C11 1.926(3)
P1 C1 1.936(3)
P1 C15 1.937(3)
P2 C39 1.926(3)
P2 C25 1.930(3)
P2 C35 1.940(3)
C1 C4 1.544(4)
C1 C3 1.548(4)
C1 C2 1.548(4)
C2 C5 1.530(4)
C3 C7 1.537(4)
C4 C9 1.545(4)
C5 C10 1.518(5)
C5 C6 1.529(5)
C6 C7 1.532(5)
C7 C8 1.517(5)
C8 C9 1.519(5)
C9 C10 1.526(5)
C11 C13 1.539(4)
C11 C14 1.538(4)
C11 C12 1.542(5)
C15 C16 1.534(4)
C15 C17 1.545(4)
C15 C18 1.550(4)
C19 C24 1.392(4)
C19 C20 1.393(4)
C20 C21 1.380(4)
C21 C22 1.382(5)
C22 C23 1.380(5)
C23 C24 1.393(4)
C25 C28 1.545(4)
C25 C27 1.549(4)
C25 C26 1.557(4)
C26 C29 1.541(4)
C27 C31 1.541(4)
C28 C33 1.540(4)
C29 C30 1.527(4)
C29 C34 1.532(4)
C30 C31 1.530(5)
C31 C32 1.519(4)
C32 C33 1.518(4)
C33 C34 1.529(4)
C35 C38 1.528(4)
C35 C36 1.536(4)
C35 C37 1.546(4)
C39 C42 1.537(4)
C39 C41 1.534(4)
C39 C40 1.539(4)
C43 C48 1.387(4)
C43 C44 1.396(4)
C44 C45 1.387(5)
C45 C46 1.373(6)
C46 C47 1.393(6)
C47 C48 1.403(4)
